data_7211434
loop_
_publ_author_name
'Owczarzak, Anita M.'
'Samshuddin, Seranthimata'
'Narayana, Badiadka'
'Yathirajan, Hemmige S.'
'Kubicki, Maciej'

_publ_section_title
;
 Pseudosymmetry, polymorphism and weak interactions:
 4,4&#x2032;&#x2032;-difluoro-5&#x2032;-hydroxy-1,1&#x2032;:3&#x2032;,1&#x2032;&#x2032;-terphenyl-4&#x2032;-carboxylic
 acid and its derivatives
;
_journal_issue 46
_journal_name_full CrystEngComm
_journal_page_first 9893
_journal_paper_doi 10.1039/c3ce41639a
_journal_volume 15
_journal_year 2013
_chemical_formula_moiety 'C19 H12 F2 O3'
_chemical_formula_sum 'C19 H12 F2 O3'
_chemical_formula_weight 326.29
_chemical_name_systematic
;
 ?
;
_space_group_IT_number 7
_symmetry_cell_setting monoclinic
_symmetry_space_group_name_Hall 'P -2yc'
_symmetry_space_group_name_H-M 'P 1 c 1'
_atom_sites_solution_hydrogens geom
_atom_sites_solution_primary direct
_atom_sites_solution_secondary difmap
_audit_creation_method SHELXL-97
_cell_angle_alpha 90.00
_cell_angle_beta 93.222(5)
_cell_angle_gamma 90.00
_cell_formula_units_Z 8
_cell_length_a 13.4533(5)
_cell_length_b 9.8330(4)
_cell_length_c 22.8428(9)
_cell_measurement_reflns_used 10084
_cell_measurement_temperature 130(1)
_cell_measurement_theta_max 73.5346
_cell_measurement_theta_min 3.2875
_cell_volume 3017.0(2)
_computing_cell_refinement 'CrysAlis Pro (Agilent Technologies (2011))'
_computing_data_collection 'CrysAlis Pro (Agilent Technologies (2011))'
_computing_data_reduction 'CrysAlis Pro (Agilent Technologies (2011))'
_computing_molecular_graphics 'XP (Sheldrick, 2008)'
_computing_publication_material 'SHELXL-97 (Sheldrick, 2008)'
_computing_structure_refinement 'SHELXL-97 (Sheldrick, 2008)'
_computing_structure_solution 'SIR92 (Altomare et al., 1993)'
_diffrn_ambient_temperature 130(1)
_diffrn_detector_area_resol_mean 10.5357
_diffrn_measured_fraction_theta_full 0.992
_diffrn_measured_fraction_theta_max 0.972
_diffrn_measurement_device_type 'SuperNova, Single source at offset), Atlas'
_diffrn_measurement_method \w-scan
_diffrn_radiation_monochromator mirror
_diffrn_radiation_source 'SuperNova (Cu) X-ray Source'
_diffrn_radiation_type CuK\a
_diffrn_radiation_wavelength 1.54178
_diffrn_reflns_av_R_equivalents 0.0220
_diffrn_reflns_av_sigmaI/netI 0.0264
_diffrn_reflns_limit_h_max 16
_diffrn_reflns_limit_h_min -13
_diffrn_reflns_limit_k_max 12
_diffrn_reflns_limit_k_min -11
_diffrn_reflns_limit_l_max 28
_diffrn_reflns_limit_l_min -24
_diffrn_reflns_number 12858
_diffrn_reflns_theta_full 70.00
_diffrn_reflns_theta_max 73.69
_diffrn_reflns_theta_min 3.29
_exptl_absorpt_coefficient_mu 0.961
_exptl_absorpt_correction_T_max 1.00000
_exptl_absorpt_correction_T_min 0.77401
_exptl_absorpt_correction_type multi-scan
_exptl_absorpt_process_details
;
CrysAlisPro, Oxford Diffraction Ltd.,
Version 1.171.34.43 (release 21-10-2010 CrysAlis171 .NET)
(compiled Oct 21 2010,17:48:23)
Empirical absorption correction using spherical harmonics,
 implemented in SCALE3 ABSPACK scaling algorithm.
;
_exptl_crystal_colour light-blue
_exptl_crystal_density_diffrn 1.437
_exptl_crystal_density_method 'not measured'
_exptl_crystal_description prism
_exptl_crystal_F_000 1344
_exptl_crystal_size_max 0.45
_exptl_crystal_size_mid 0.15
_exptl_crystal_size_min 0.15
_refine_diff_density_max 0.221
_refine_diff_density_min -0.185
_refine_diff_density_rms 0.038
_refine_ls_abs_structure_details 'Flack H D (1983), Acta Cryst. A39, 876-881'
_refine_ls_abs_structure_Flack 0.15(8)
_refine_ls_extinction_method none
_refine_ls_goodness_of_fit_ref 1.016
_refine_ls_hydrogen_treatment mixed
_refine_ls_matrix_type full
_refine_ls_number_parameters 900
_refine_ls_number_reflns 7066
_refine_ls_number_restraints 2
_refine_ls_restrained_S_all 1.016
_refine_ls_R_factor_all 0.0341
_refine_ls_R_factor_gt 0.0332
_refine_ls_shift/su_max 0.000
_refine_ls_shift/su_mean 0.000
_refine_ls_structure_factor_coef Fsqd
_refine_ls_weighting_details 'calc w=1/[\s^2^(Fo^2^)+(0.0654P)^2^+0.1673P] where P=(Fo^2^+2Fc^2^)/3'
_refine_ls_weighting_scheme calc
_refine_ls_wR_factor_gt 0.0909
_refine_ls_wR_factor_ref 0.0922
_reflns_number_gt 6851
_reflns_number_total 7066
_reflns_threshold_expression >2\s(I)
_cod_data_source_file c3ce41639a.txt
_cod_data_source_block 1
_cod_original_sg_symbol_H-M Pc
_cod_database_code 7211434

loop_
_symmetry_equiv_pos_as_xyz
'x, y, z'
'x, -y, z+1/2'

loop_
_atom_site_label
_atom_site_type_symbol
_atom_site_fract_x
_atom_site_fract_y
_atom_site_fract_z
_atom_site_U_iso_or_equiv
_atom_site_adp_type
_atom_site_occupancy
_atom_site_symmetry_multiplicity
_atom_site_calc_flag
_atom_site_refinement_flags
C1A C 1.14729(16) 0.6501(2) -0.03090(9) 0.0248(4) Uani 1 1 d .
C2A C 1.08684(18) 0.7214(2) -0.07243(11) 0.0355(5) Uani 1 1 d .
H2A H 1.0113 0.7053 -0.0752 0.053 Uiso 1 1 d R
C3A C 1.1252(2) 0.8183(3) -0.10850(11) 0.0408(6) Uani 1 1 d .
H3A H 1.0803 0.8634 -0.1341 0.047 Uiso 1 1 d R
C4A C 1.22619(19) 0.8449(2) -0.10275(10) 0.0321(5) Uani 1 1 d .
F4A F 1.26408(12) 0.94300(16) -0.13694(6) 0.0426(3) Uani 1 1 d .
C5A C 1.28870(17) 0.7783(2) -0.06298(10) 0.0307(5) Uani 1 1 d .
H5A H 1.3536 0.8021 -0.0611 0.031 Uiso 1 1 d R
C6A C 1.24911(16) 0.6797(2) -0.02748(9) 0.0283(4) Uani 1 1 d .
H6A H 1.2967 0.6298 0.0010 0.029 Uiso 1 1 d R
C7A C 1.10371(16) 0.5471(2) 0.00733(9) 0.0254(4) Uani 1 1 d .
C8A C 1.01157(16) 0.4882(2) -0.00775(10) 0.0315(5) Uani 1 1 d .
H8A H 0.9788 0.5049 -0.0430 0.043 Uiso 1 1 d R
C9A C 0.96936(17) 0.3934(2) 0.02807(11) 0.0331(5) Uani 1 1 d .
O9A O 0.88021(13) 0.3432(2) 0.00800(9) 0.0460(5) Uani 1 1 d .
H9A H 0.863(3) 0.286(4) 0.0370(19) 0.072(12) Uiso 1 1 d .
C10A C 1.01806(15) 0.3516(2) 0.08134(9) 0.0253(4) Uani 1 1 d .
C19A C 0.96662(16) 0.2570(2) 0.11891(9) 0.0262(4) Uani 1 1 d .
O20A O 0.88155(12) 0.21343(18) 0.10460(8) 0.0351(4) Uani 1 1 d .
O21A O 1.01192(12) 0.22050(19) 0.16844(8) 0.0376(4) Uani 1 1 d .
H21A H 0.953(5) 0.136(7) 0.188(3) 0.17(3) Uiso 1 1 d .
C11A C 1.11436(15) 0.4074(2) 0.09631(9) 0.0228(4) Uani 1 1 d .
C12A C 1.15376(15) 0.5035(2) 0.06005(9) 0.0242(4) Uani 1 1 d .
H12A H 1.2188 0.5370 0.0708 0.042 Uiso 1 1 d R
C13A C 1.17771(14) 0.3676(2) 0.14937(9) 0.0222(4) Uani 1 1 d .
C14A C 1.22266(16) 0.2393(2) 0.15293(10) 0.0320(4) Uani 1 1 d .
H14A H 1.2184 0.1740 0.1200 0.030 Uiso 1 1 d R
C15A C 1.28560(16) 0.2034(2) 0.20062(11) 0.0344(5) Uani 1 1 d .
H15A H 1.3197 0.1148 0.2017 0.031 Uiso 1 1 d R
C16A C 1.30271(16) 0.2965(3) 0.24445(10) 0.0320(5) Uani 1 1 d .
F16A F 1.36637(12) 0.26397(19) 0.29047(7) 0.0473(4) Uani 1 1 d .
C17A C 1.26139(16) 0.4250(3) 0.24277(9) 0.0340(5) Uani 1 1 d .
H17A H 1.2760 0.4858 0.2744 0.048 Uiso 1 1 d R
C18A C 1.19829(15) 0.4593(2) 0.19463(9) 0.0278(4) Uani 1 1 d .
H18A H 1.1684 0.5454 0.1913 0.033 Uiso 1 1 d R
C1B C 0.64043(16) -0.3891(2) 0.36260(9) 0.0256(4) Uani 1 1 d .
C2B C 0.70066(17) -0.4628(2) 0.40342(10) 0.0312(5) Uani 1 1 d .
H2B H 0.7679 -0.4476 0.4093 0.030 Uiso 1 1 d R
C3B C 0.66095(19) -0.5627(2) 0.43806(10) 0.0354(5) Uani 1 1 d .
H3B H 0.7000 -0.6146 0.4657 0.044 Uiso 1 1 d R
C4B C 0.56088(19) -0.5885(2) 0.43149(9) 0.0318(5) Uani 1 1 d .
F4B F 0.52168(12) -0.68726(17) 0.46430(6) 0.0440(4) Uani 1 1 d .
C5B C 0.49764(17) -0.5176(2) 0.39270(10) 0.0308(4) Uani 1 1 d .
H5B H 0.4271 -0.5387 0.3835 0.035 Uiso 1 1 d R
C6B C 0.53889(17) -0.4180(2) 0.35850(9) 0.0284(4) Uani 1 1 d .
H6B H 0.4947 -0.3648 0.3353 0.035 Uiso 1 1 d R
C7B C 0.68411(16) -0.2854(2) 0.32448(9) 0.0253(4) Uani 1 1 d .
C8B C 0.77416(16) -0.2244(2) 0.34043(10) 0.0299(4) Uani 1 1 d .
H8B H 0.8148 -0.2430 0.3767 0.038 Uiso 1 1 d R
C9B C 0.81680(15) -0.1306(2) 0.30385(10) 0.0297(4) Uani 1 1 d .
O9B O 0.90623(13) -0.0793(2) 0.32325(8) 0.0429(4) Uani 1 1 d .
H9B H 0.930(2) -0.028(3) 0.2976(14) 0.041(8) Uiso 1 1 d .
C10B C 0.76821(16) -0.0919(2) 0.24940(9) 0.0256(4) Uani 1 1 d .
O20B O 0.90517(12) 0.04572(18) 0.22586(8) 0.0366(4) Uani 1 1 d .
O21B O 0.77644(12) 0.03420(18) 0.16133(7) 0.0344(4) Uani 1 1 d .
H21B H 0.813(2) 0.094(3) 0.1425(14) 0.037(7) Uiso 1 1 d .
C11B C 0.67419(15) -0.1517(2) 0.23431(9) 0.0229(4) Uani 1 1 d .
C12B C 0.63541(15) -0.2466(2) 0.27107(9) 0.0238(4) Uani 1 1 d .
H12B H 0.5696 -0.2898 0.2586 0.019 Uiso 1 1 d R
C13B C 0.61099(15) -0.1176(2) 0.18004(9) 0.0227(4) Uani 1 1 d .
C14B C 0.56657(15) 0.0099(2) 0.17301(9) 0.0275(4) Uani 1 1 d .
H14B H 0.5856 0.0781 0.2034 0.031 Uiso 1 1 d R
C15B C 0.50126(15) 0.0373(2) 0.12521(10) 0.0302(4) Uani 1 1 d .
H15B H 0.4714 0.1236 0.1181 0.034 Uiso 1 1 d R
C16B C 0.48264(16) -0.0646(3) 0.08496(9) 0.0291(4) Uani 1 1 d .
F16B F 0.41579(11) -0.04005(16) 0.03874(6) 0.0408(3) Uani 1 1 d .
C17B C 0.52446(16) -0.1915(2) 0.08985(9) 0.0294(4) Uani 1 1 d .
H17B H 0.5094 -0.2588 0.0632 0.047 Uiso 1 1 d R
C18B C 0.58959(14) -0.2180(2) 0.13826(9) 0.0255(4) Uani 1 1 d .
H18B H 0.6199 -0.3055 0.1430 0.028 Uiso 1 1 d R
C19B C 0.82074(16) 0.0008(2) 0.21145(10) 0.0258(4) Uani 1 1 d .
C1C C 1.13419(16) -0.1358(2) 0.46906(9) 0.0257(4) Uani 1 1 d .
C2C C 1.08013(18) -0.1852(3) 0.41965(10) 0.0341(5) Uani 1 1 d .
H2C H 1.0107 -0.1568 0.4108 0.032 Uiso 1 1 d R
C3C C 1.1198(2) -0.2825(3) 0.38391(10) 0.0401(6) Uani 1 1 d .
H3C H 1.0794 -0.3132 0.3510 0.052 Uiso 1 1 d R
C4C C 1.2142(2) -0.3299(3) 0.39778(10) 0.0357(5) Uani 1 1 d .
F4C F 1.25303(13) -0.42758(19) 0.36366(7) 0.0506(4) Uani 1 1 d .
C5C C 1.2711(2) -0.2825(3) 0.44508(11) 0.0379(5) Uani 1 1 d .
H5C H 1.3361 -0.3098 0.4487 0.049 Uiso 1 1 d R
C6C C 1.23020(19) -0.1859(3) 0.48092(11) 0.0359(5) Uani 1 1 d .
H6C H 1.2725 -0.1490 0.5153 0.055 Uiso 1 1 d R
C7C C 1.08894(16) -0.0365(2) 0.50885(9) 0.0248(4) Uani 1 1 d .
C8C C 0.98744(17) -0.0096(2) 0.50542(10) 0.0303(4) Uani 1 1 d .
H8C H 0.9424 -0.0424 0.4756 0.053 Uiso 1 1 d R
C9C C 0.94522(15) 0.0786(2) 0.54489(10) 0.0304(4) Uani 1 1 d .
O9C O 0.84573(12) 0.0985(2) 0.53682(8) 0.0434(4) Uani 1 1 d .
H9C H 0.832(4) 0.163(6) 0.569(2) 0.099(15) Uiso 1 1 d .
C10C C 1.00382(15) 0.1414(2) 0.59020(9) 0.0234(4) Uani 1 1 d .
C19C C 0.95656(16) 0.2439(2) 0.62674(9) 0.0250(4) Uani 1 1 d .
O20C O 0.86442(11) 0.25508(19) 0.62650(8) 0.0379(4) Uani 1 1 d .
O21C O 1.01514(11) 0.32499(16) 0.65733(7) 0.0311(3) Uani 1 1 d .
H21C H 0.975(3) 0.391(5) 0.682(2) 0.084(14) Uiso 1 1 d .
C11C C 1.10719(15) 0.10906(19) 0.59580(8) 0.0217(4) Uani 1 1 d .
C12C C 1.14728(15) 0.0264(2) 0.55427(9) 0.0222(4) Uani 1 1 d .
H12C H 1.2145 0.0129 0.5573 0.027 Uiso 1 1 d R
C13C C 1.17340(14) 0.14472(19) 0.64766(8) 0.0210(4) Uani 1 1 d .
C14C C 1.14496(15) 0.1166(2) 0.70414(9) 0.0248(4) Uani 1 1 d .
H14C H 1.0822 0.0830 0.7089 0.040 Uiso 1 1 d R
C15C C 1.20951(16) 0.1371(2) 0.75289(9) 0.0301(4) Uani 1 1 d .
H15C H 1.1904 0.1237 0.7918 0.038 Uiso 1 1 d R
C16C C 1.30294(17) 0.1874(2) 0.74376(10) 0.0294(4) Uani 1 1 d .
F16C F 1.36671(12) 0.20786(17) 0.79112(6) 0.0443(4) Uani 1 1 d .
C17C C 1.33518(15) 0.2154(2) 0.68915(10) 0.0284(4) Uani 1 1 d .
H17C H 1.4041 0.2509 0.6843 0.036 Uiso 1 1 d R
C18C C 1.26951(14) 0.19434(19) 0.64082(8) 0.0236(4) Uani 1 1 d .
H18C H 1.2897 0.2164 0.6029 0.032 Uiso 1 1 d R
C1D C 0.64385(16) 0.8987(2) 0.87074(9) 0.0257(4) Uani 1 1 d .
C2D C 0.69055(17) 0.9325(2) 0.92489(9) 0.0302(4) Uani 1 1 d .
H2D H 0.7481 0.8899 0.9374 0.036 Uiso 1 1 d R
C3D C 0.64933(18) 1.0260(2) 0.96217(10) 0.0336(5) Uani 1 1 d .
H3D H 0.6773 1.0486 1.0020 0.035 Uiso 1 1 d R
C4D C 0.55993(18) 1.0849(2) 0.94472(9) 0.0297(4) Uani 1 1 d .
F4D F 0.52004(11) 1.17778(15) 0.98038(6) 0.0381(3) Uani 1 1 d .
C5D C 0.50913(17) 1.0531(2) 0.89254(10) 0.0300(4) Uani 1 1 d .
H5D H 0.4457 1.0936 0.8803 0.028 Uiso 1 1 d R
C6D C 0.55185(16) 0.9603(2) 0.85556(9) 0.0272(4) Uani 1 1 d .
H6D H 0.5164 0.9435 0.8167 0.032 Uiso 1 1 d R
C7D C 0.69069(16) 0.8025(2) 0.83046(9) 0.0252(4) Uani 1 1 d .
C8D C 0.79229(17) 0.7767(2) 0.83544(10) 0.0321(5) Uani 1 1 d .
H8D H 0.8345 0.8193 0.8630 0.031 Uiso 1 1 d R
C9D C 0.83642(16) 0.6873(2) 0.79747(10) 0.0315(4) Uani 1 1 d .
O9D O 0.93571(12) 0.6679(2) 0.80754(9) 0.0459(5) Uani 1 1 d .
H9D H 0.960(3) 0.609(5) 0.7776(18) 0.072(11) Uiso 1 1 d .
C10D C 0.78008(16) 0.6226(2) 0.75135(10) 0.0266(4) Uani 1 1 d .
C19D C 0.82870(16) 0.5169(2) 0.71755(10) 0.0265(4) Uani 1 1 d .
O20D O 0.92067(12) 0.5046(2) 0.71858(9) 0.0411(4) Uani 1 1 d .
O21D O 0.77069(11) 0.43440(15) 0.68711(8) 0.0306(3) Uani 1 1 d .
H21D H 0.807(2) 0.380(3) 0.6663(12) 0.031(7) Uiso 1 1 d .
C11D C 0.67727(15) 0.6554(2) 0.74374(9) 0.0223(4) Uani 1 1 d .
C12D C 0.63491(15) 0.7397(2) 0.78402(9) 0.0225(4) Uani 1 1 d .
H12D H 0.5612 0.7652 0.7776 0.032 Uiso 1 1 d R
C13D C 0.61364(15) 0.61531(19) 0.69105(9) 0.0225(4) Uani 1 1 d .
C14D C 0.64588(15) 0.6377(2) 0.63435(9) 0.0257(4) Uani 1 1 d .
H14D H 0.7120 0.6775 0.6316 0.028 Uiso 1 1 d R
C15D C 0.58479(17) 0.6110(2) 0.58496(9) 0.0293(4) Uani 1 1 d .
H15D H 0.6052(18) 0.631(3) 0.5472(12) 0.028 Uiso 1 1 d .
C16D C 0.49041(17) 0.5634(2) 0.59290(10) 0.0296(5) Uani 1 1 d .
F16D F 0.42862(11) 0.53679(17) 0.54450(6) 0.0417(3) Uani 1 1 d .
C17D C 0.45448(15) 0.5407(2) 0.64724(9) 0.0277(4) Uani 1 1 d .
H17D H 0.3877 0.5074 0.6511 0.039 Uiso 1 1 d R
C18D C 0.51723(14) 0.56684(19) 0.69662(9) 0.0244(4) Uani 1 1 d .
H18D H 0.4957 0.5545 0.7344 0.018 Uiso 1 1 d R

loop_
_atom_site_aniso_label
_atom_site_aniso_U_11
_atom_site_aniso_U_22
_atom_site_aniso_U_33
_atom_site_aniso_U_23
_atom_site_aniso_U_13
_atom_site_aniso_U_12
C1A 0.0285(10) 0.0245(9) 0.0211(9) -0.0023(8) -0.0009(7) 0.0006(8)
C2A 0.0315(11) 0.0376(11) 0.0364(12) 0.0089(10) -0.0071(9) -0.0036(9)
C3A 0.0403(13) 0.0430(13) 0.0374(12) 0.0151(11) -0.0109(10) -0.0021(10)
C4A 0.0431(13) 0.0272(10) 0.0263(10) 0.0050(8) 0.0037(9) -0.0031(9)
F4A 0.0495(8) 0.0396(7) 0.0390(8) 0.0169(6) 0.0044(6) -0.0058(6)
C5A 0.0304(11) 0.0308(10) 0.0310(10) 0.0025(9) 0.0035(9) -0.0022(8)
C6A 0.0290(10) 0.0299(10) 0.0257(9) 0.0034(8) 0.0001(8) 0.0007(8)
C7A 0.0274(11) 0.0264(9) 0.0220(9) -0.0015(8) -0.0019(8) 0.0008(8)
C8A 0.0297(11) 0.0372(11) 0.0264(10) 0.0062(8) -0.0072(8) -0.0038(9)
C9A 0.0272(11) 0.0382(11) 0.0332(11) 0.0027(9) -0.0041(8) -0.0067(9)
O9A 0.0303(8) 0.0618(11) 0.0441(9) 0.0203(9) -0.0149(7) -0.0201(8)
C10A 0.0234(10) 0.0260(9) 0.0262(10) 0.0004(8) -0.0010(7) -0.0006(8)
C19A 0.0251(10) 0.0240(9) 0.0295(10) 0.0006(8) 0.0006(8) -0.0003(7)
O20A 0.0237(7) 0.0442(9) 0.0367(8) 0.0101(7) -0.0025(6) -0.0094(6)
O21A 0.0292(8) 0.0452(9) 0.0377(9) 0.0148(7) -0.0051(7) -0.0122(7)
C11A 0.0238(10) 0.0225(8) 0.0222(9) -0.0024(7) 0.0008(7) -0.0004(7)
C12A 0.0225(9) 0.0253(9) 0.0244(9) -0.0012(8) -0.0033(7) -0.0024(7)
C13A 0.0199(9) 0.0238(9) 0.0227(9) 0.0023(7) 0.0007(7) -0.0034(7)
C14A 0.0331(11) 0.0233(9) 0.0387(11) -0.0015(8) -0.0062(9) -0.0032(8)
C15A 0.0307(10) 0.0268(9) 0.0450(12) 0.0111(9) -0.0043(9) -0.0020(8)
C16A 0.0224(10) 0.0467(12) 0.0268(10) 0.0135(9) -0.0004(8) -0.0012(9)
F16A 0.0379(7) 0.0691(10) 0.0339(7) 0.0187(7) -0.0078(6) 0.0028(7)
C17A 0.0328(11) 0.0479(12) 0.0209(9) -0.0052(9) -0.0013(8) 0.0031(9)
C18A 0.0261(9) 0.0319(10) 0.0255(9) -0.0019(8) 0.0030(7) 0.0046(8)
C1B 0.0309(10) 0.0241(9) 0.0216(9) 0.0010(8) -0.0001(8) 0.0003(8)
C2B 0.0327(11) 0.0325(10) 0.0278(10) 0.0059(8) -0.0048(8) -0.0025(8)
C3B 0.0433(13) 0.0347(11) 0.0275(11) 0.0088(9) -0.0040(9) 0.0000(9)
C4B 0.0436(13) 0.0300(10) 0.0220(9) 0.0059(8) 0.0052(8) -0.0037(9)
F4B 0.0514(8) 0.0457(8) 0.0352(7) 0.0182(6) 0.0061(6) -0.0061(7)
C5B 0.0291(10) 0.0348(11) 0.0290(10) 0.0038(9) 0.0043(8) -0.0008(9)
C6B 0.0293(10) 0.0302(10) 0.0254(10) 0.0050(8) -0.0006(8) 0.0017(8)
C7B 0.0257(10) 0.0241(9) 0.0259(10) 0.0021(8) 0.0002(8) 0.0015(7)
C8B 0.0290(10) 0.0311(10) 0.0286(10) 0.0062(8) -0.0068(8) -0.0002(8)
C9B 0.0223(10) 0.0320(10) 0.0339(11) 0.0055(8) -0.0057(8) -0.0040(8)
O9B 0.0293(8) 0.0536(10) 0.0440(9) 0.0197(9) -0.0143(7) -0.0164(8)
C10B 0.0242(10) 0.0256(9) 0.0266(9) 0.0033(8) -0.0013(8) 0.0001(7)
O20B 0.0243(8) 0.0450(9) 0.0397(9) 0.0136(7) -0.0048(6) -0.0102(6)
O21B 0.0289(8) 0.0415(8) 0.0322(8) 0.0126(7) -0.0039(6) -0.0114(7)
C11B 0.0227(9) 0.0223(8) 0.0234(10) -0.0007(7) 0.0000(7) 0.0013(7)
C12B 0.0233(10) 0.0242(9) 0.0237(9) 0.0009(7) -0.0015(7) -0.0019(7)
C13B 0.0198(9) 0.0263(9) 0.0220(9) 0.0018(7) 0.0006(7) -0.0035(7)
C14B 0.0286(10) 0.0232(9) 0.0304(10) 0.0003(8) -0.0024(8) -0.0035(7)
C15B 0.0282(10) 0.0270(9) 0.0348(10) 0.0113(8) -0.0020(8) -0.0017(8)
C16B 0.0249(10) 0.0413(11) 0.0202(9) 0.0093(8) -0.0065(8) -0.0074(8)
F16B 0.0364(7) 0.0532(8) 0.0308(7) 0.0135(6) -0.0155(6) -0.0068(6)
C17B 0.0317(10) 0.0361(10) 0.0201(9) -0.0026(8) -0.0003(7) -0.0046(8)
C18B 0.0242(9) 0.0281(9) 0.0241(9) -0.0023(7) 0.0007(7) 0.0007(7)
C19B 0.0202(9) 0.0266(9) 0.0303(10) 0.0023(8) -0.0013(8) 0.0004(8)
C1C 0.0302(10) 0.0271(9) 0.0198(9) 0.0004(8) 0.0006(8) -0.0018(8)
C2C 0.0331(11) 0.0441(12) 0.0246(10) -0.0054(9) -0.0023(8) 0.0015(9)
C3C 0.0455(13) 0.0494(14) 0.0249(10) -0.0137(10) -0.0027(9) -0.0013(10)
C4C 0.0500(14) 0.0327(11) 0.0252(10) -0.0058(9) 0.0093(9) 0.0030(10)
F4C 0.0644(10) 0.0531(9) 0.0350(8) -0.0202(7) 0.0097(7) 0.0118(8)
C5C 0.0384(13) 0.0446(13) 0.0305(11) -0.0079(10) 0.0007(9) 0.0123(10)
C6C 0.0366(12) 0.0390(12) 0.0315(11) -0.0118(9) -0.0044(9) 0.0069(9)
C7C 0.0279(10) 0.0259(9) 0.0203(9) 0.0005(7) -0.0025(7) 0.0012(8)
C8C 0.0261(10) 0.0379(11) 0.0261(10) -0.0086(8) -0.0058(8) 0.0006(8)
C9C 0.0218(10) 0.0369(11) 0.0318(11) -0.0046(9) -0.0049(8) 0.0022(8)
O9C 0.0237(8) 0.0601(11) 0.0452(9) -0.0233(9) -0.0091(7) 0.0082(7)
C10C 0.0190(9) 0.0249(9) 0.0261(10) -0.0023(7) -0.0011(7) 0.0006(7)
C19C 0.0225(10) 0.0266(9) 0.0256(9) -0.0002(8) -0.0004(7) -0.0005(8)
O20C 0.0204(7) 0.0441(9) 0.0488(10) -0.0206(8) -0.0009(6) 0.0022(6)
O21C 0.0205(7) 0.0316(7) 0.0411(9) -0.0120(6) 0.0005(6) 0.0010(6)
C11C 0.0229(9) 0.0209(8) 0.0212(9) 0.0012(7) -0.0010(7) -0.0012(7)
C12C 0.0207(9) 0.0229(9) 0.0227(9) 0.0018(7) -0.0009(7) 0.0018(7)
C13C 0.0209(9) 0.0199(8) 0.0219(9) -0.0026(7) -0.0015(7) 0.0023(7)
C14C 0.0239(9) 0.0270(9) 0.0233(9) -0.0009(7) -0.0001(7) -0.0016(7)
C15C 0.0359(11) 0.0323(10) 0.0216(9) 0.0000(8) -0.0022(8) -0.0001(8)
C16C 0.0303(11) 0.0284(10) 0.0280(10) -0.0046(8) -0.0106(8) 0.0005(8)
F16C 0.0423(8) 0.0572(9) 0.0315(7) -0.0055(6) -0.0169(6) -0.0055(7)
C17C 0.0215(9) 0.0271(9) 0.0359(10) -0.0044(8) -0.0045(8) 0.0007(7)
C18C 0.0221(9) 0.0245(8) 0.0240(9) -0.0013(7) 0.0006(7) 0.0026(7)
C1D 0.0303(10) 0.0258(9) 0.0207(9) -0.0006(8) -0.0019(7) 0.0004(8)
C2D 0.0319(11) 0.0346(10) 0.0231(9) -0.0034(8) -0.0065(8) 0.0059(8)
C3D 0.0391(12) 0.0378(11) 0.0232(10) -0.0062(8) -0.0044(8) 0.0007(9)
C4D 0.0375(11) 0.0280(10) 0.0239(10) -0.0042(8) 0.0050(8) 0.0008(8)
F4D 0.0460(8) 0.0371(7) 0.0312(7) -0.0109(6) 0.0021(6) 0.0078(6)
C5D 0.0316(11) 0.0308(10) 0.0274(10) -0.0024(8) -0.0009(8) 0.0042(8)
C6D 0.0300(10) 0.0291(10) 0.0221(9) -0.0023(7) -0.0033(8) 0.0019(8)
C7D 0.0284(10) 0.0257(9) 0.0212(9) 0.0004(8) -0.0011(8) 0.0017(8)
C8D 0.0305(11) 0.0357(11) 0.0292(10) -0.0095(9) -0.0063(8) 0.0000(8)
C9D 0.0226(10) 0.0372(11) 0.0339(11) -0.0060(9) -0.0048(8) 0.0031(8)
O9D 0.0229(8) 0.0606(11) 0.0529(11) -0.0286(9) -0.0105(7) 0.0086(7)
C10D 0.0269(10) 0.0255(9) 0.0273(10) -0.0027(8) -0.0005(8) 0.0011(8)
C19D 0.0201(10) 0.0296(10) 0.0297(10) -0.0030(8) -0.0003(7) -0.0006(8)
O20D 0.0216(7) 0.0501(10) 0.0511(10) -0.0228(8) -0.0029(7) 0.0025(7)
O21D 0.0209(7) 0.0267(7) 0.0443(9) -0.0116(6) 0.0013(6) -0.0005(6)
C11D 0.0219(9) 0.0203(8) 0.0245(9) 0.0015(7) -0.0004(7) -0.0029(7)
C12D 0.0226(9) 0.0227(8) 0.0218(9) 0.0016(7) -0.0008(7) 0.0018(7)
C13D 0.0228(9) 0.0198(8) 0.0248(9) -0.0024(7) -0.0008(7) 0.0026(7)
C14D 0.0276(10) 0.0238(8) 0.0255(9) -0.0008(7) 0.0007(7) -0.0008(7)
C15D 0.0364(11) 0.0285(9) 0.0227(9) -0.0010(8) -0.0001(8) 0.0020(8)
C16D 0.0331(11) 0.0279(10) 0.0264(10) -0.0072(8) -0.0115(8) 0.0054(8)
F16D 0.0408(8) 0.0513(8) 0.0312(7) -0.0088(6) -0.0159(6) 0.0002(6)
C17D 0.0225(9) 0.0271(9) 0.0328(10) -0.0049(8) -0.0036(8) -0.0004(8)
C18D 0.0219(9) 0.0250(9) 0.0261(9) -0.0039(7) -0.0004(7) 0.0013(7)

loop_
_atom_type_symbol
_atom_type_description
_atom_type_scat_dispersion_real
_atom_type_scat_dispersion_imag
_atom_type_scat_source
C C 0.0181 0.0091 'International Tables Vol C Tables 4.2.6.8 and 6.1.1.4'
H H 0.0000 0.0000 'International Tables Vol C Tables 4.2.6.8 and 6.1.1.4'
O O 0.0492 0.0322 'International Tables Vol C Tables 4.2.6.8 and 6.1.1.4'
F F 0.0727 0.0534 'International Tables Vol C Tables 4.2.6.8 and 6.1.1.4'

loop_
_geom_angle_atom_site_label_1
_geom_angle_atom_site_label_2
_geom_angle_atom_site_label_3
_geom_angle
C6A C1A C2A 117.6(2)
C6A C1A C7A 121.93(19)
C2A C1A C7A 120.5(2)
C3A C2A C1A 121.9(2)
C3A C2A H2A 118.1
C1A C2A H2A 120.0
C2A C3A C4A 118.2(2)
C2A C3A H3A 117.0
C4A C3A H3A 124.8
F4A C4A C5A 119.0(2)
F4A C4A C3A 118.6(2)
C5A C4A C3A 122.4(2)
C4A C5A C6A 118.7(2)
C4A C5A H5A 117.6
C6A C5A H5A 123.7
C5A C6A C1A 121.3(2)
C5A C6A H6A 117.6
C1A C6A H6A 121.1
C8A C7A C12A 117.37(19)
C8A C7A C1A 120.97(19)
C12A C7A C1A 121.66(19)
C9A C8A C7A 121.5(2)
C9A C8A H8A 116.7
C7A C8A H8A 121.6
O9A C9A C8A 115.5(2)
O9A C9A C10A 123.1(2)
C8A C9A C10A 121.4(2)
C9A O9A H9A 103(3)
C9A C10A C11A 117.71(19)
C9A C10A C19A 118.59(19)
C11A C10A C19A 123.68(19)
O20A C19A O21A 120.63(19)
O20A C19A C10A 121.4(2)
O21A C19A C10A 118.00(19)
C19A O21A H21A 103(3)
C12A C11A C10A 119.46(19)
C12A C11A C13A 116.41(18)
C10A C11A C13A 124.13(18)
C11A C12A C7A 122.53(19)
C11A C12A H12A 117.3
C7A C12A H12A 120.1
C18A C13A C14A 118.35(19)
C18A C13A C11A 121.01(18)
C14A C13A C11A 120.53(18)
C15A C14A C13A 121.2(2)
C15A C14A H14A 116.0
C13A C14A H14A 122.4
C16A C15A C14A 118.4(2)
C16A C15A H15A 121.0
C14A C15A H15A 120.5
F16A C16A C15A 118.9(2)
F16A C16A C17A 118.3(2)
C15A C16A C17A 122.8(2)
C16A C17A C18A 118.1(2)
C16A C17A H17A 119.3
C18A C17A H17A 122.6
C13A C18A C17A 121.2(2)
C13A C18A H18A 117.3
C17A C18A H18A 121.5
C6B C1B C2B 117.86(19)
C6B C1B C7B 121.32(19)
C2B C1B C7B 120.8(2)
C3B C2B C1B 121.2(2)
C3B C2B H2B 116.1
C1B C2B H2B 122.7
C4B C3B C2B 118.4(2)
C4B C3B H3B 118.5
C2B C3B H3B 123.0
F4B C4B C3B 118.9(2)
F4B C4B C5B 118.2(2)
C3B C4B C5B 122.9(2)
C4B C5B C6B 117.7(2)
C4B C5B H5B 125.7
C6B C5B H5B 116.2
C5B C6B C1B 121.8(2)
C5B C6B H6B 117.0
C1B C6B H6B 120.9
C8B C7B C12B 118.04(19)
C8B C7B C1B 120.93(19)
C12B C7B C1B 121.04(19)
C7B C8B C9B 120.98(19)
C7B C8B H8B 125.4
C9B C8B H8B 113.6
O9B C9B C8B 116.04(19)
O9B C9B C10B 122.79(19)
C8B C9B C10B 121.17(19)
C9B O9B H9B 111(2)
C11B C10B C9B 117.44(19)
C11B C10B C19B 124.48(19)
C9B C10B C19B 118.00(19)
C19B O20B H21A 120(3)
C19B O21B H21B 110.7(19)
C12B C11B C10B 119.69(19)
C12B C11B C13B 116.00(18)
C10B C11B C13B 124.31(18)
C11B C12B C7B 122.63(19)
C11B C12B H12B 118.0
C7B C12B H12B 119.4
C18B C13B C14B 119.21(19)
C18B C13B C11B 119.56(18)
C14B C13B C11B 121.01(18)
C15B C14B C13B 120.88(19)
C15B C14B H14B 123.2
C13B C14B H14B 115.9
C16B C15B C14B 117.9(2)
C16B C15B H15B 118.6
C14B C15B H15B 123.4
F16B C16B C17B 118.2(2)
F16B C16B C15B 118.3(2)
C17B C16B C15B 123.45(19)
C16B C17B C18B 118.06(19)
C16B C17B H17B 122.0
C18B C17B H17B 119.9
C13B C18B C17B 120.48(19)
C13B C18B H18B 119.3
C17B C18B H18B 120.2
O20B C19B O21B 120.5(2)
O20B C19B C10B 121.8(2)
O21B C19B C10B 117.68(19)
C6C C1C C2C 118.0(2)
C6C C1C C7C 121.30(19)
C2C C1C C7C 120.7(2)
C3C C2C C1C 121.1(2)
C3C C2C H2C 117.9
C1C C2C H2C 120.9
C4C C3C C2C 118.7(2)
C4C C3C H3C 123.7
C2C C3C H3C 117.6
F4C C4C C5C 118.5(2)
F4C C4C C3C 119.2(2)
C5C C4C C3C 122.4(2)
C4C C5C C6C 118.4(2)
C4C C5C H5C 117.4
C6C C5C H5C 123.9
C5C C6C C1C 121.4(2)
C5C C6C H6C 118.7
C1C C6C H6C 119.9
C8C C7C C12C 117.59(19)
C8C C7C C1C 121.72(19)
C12C C7C C1C 120.54(19)
C7C C8C C9C 121.15(19)
C7C C8C H8C 124.4
C9C C8C H8C 114.3
O9C C9C C8C 115.91(19)
O9C C9C C10C 123.00(19)
C8C C9C C10C 121.08(19)
C9C O9C H9C 102(3)
C9C C10C C11C 118.12(18)
C9C C10C C19C 118.31(19)
C11C C10C C19C 123.44(19)
O20C C19C O21C 121.53(19)
O20C C19C C10C 121.3(2)
O21C C19C C10C 117.17(19)
C19C O21C H21C 111(2)
C12C C11C C10C 119.09(18)
C12C C11C C13C 116.57(17)
C10C C11C C13C 123.91(18)
C11C C12C C7C 122.77(19)
C11C C12C H12C 117.1
C7C C12C H12C 120.1
C14C C13C C18C 118.43(18)
C14C C13C C11C 120.56(17)
C18C C13C C11C 120.69(17)
C15C C14C C13C 121.45(18)
C15C C14C H14C 119.8
C13C C14C H14C 118.8
C16C C15C C14C 117.77(19)
C16C C15C H15C 119.3
C14C C15C H15C 122.8
F16C C16C C17C 118.5(2)
F16C C16C C15C 118.3(2)
C17C C16C C15C 123.2(2)
C16C C17C C18C 118.21(19)
C16C C17C H17C 120.8
C18C C17C H17C 121.0
C17C C18C C13C 120.90(18)
C17C C18C H18C 119.4
C13C C18C H18C 119.7
C2D C1D C6D 117.6(2)
C2D C1D C7D 121.0(2)
C6D C1D C7D 121.38(19)
C3D C2D C1D 121.7(2)
C3D C2D H2D 118.2
C1D C2D H2D 120.0
C4D C3D C2D 118.3(2)
C4D C3D H3D 116.9
C2D C3D H3D 124.6
F4D C4D C3D 118.7(2)
F4D C4D C5D 118.7(2)
C3D C4D C5D 122.6(2)
C4D C5D C6D 118.3(2)
C4D C5D H5D 122.8
C6D C5D H5D 118.9
C5D C6D C1D 121.5(2)
C5D C6D H6D 117.1
C1D C6D H6D 121.3
C8D C7D C12D 117.55(19)
C8D C7D C1D 121.0(2)
C12D C7D C1D 121.33(19)
C7D C8D C9D 121.1(2)
C7D C8D H8D 122.5
C9D C8D H8D 116.3
O9D C9D C8D 115.7(2)
O9D C9D C10D 123.0(2)
C8D C9D C10D 121.3(2)
C9D O9D H9D 109(2)
C9D C10D C11D 117.77(19)
C9D C10D C19D 118.3(2)
C11D C10D C19D 123.72(19)
O20D C19D O21D 121.1(2)
O20D C19D C10D 122.1(2)
O21D C19D C10D 116.79(19)
C19D O21D H21D 109.0(18)
C12D C11D C10D 119.26(19)
C12D C11D C13D 117.13(18)
C10D C11D C13D 123.31(18)
C11D C12D C7D 122.79(19)
C11D C12D H12D 118.8
C7D C12D H12D 118.1
C18D C13D C14D 118.31(18)
C18D C13D C11D 120.77(18)
C14D C13D C11D 120.64(18)
C15D C14D C13D 121.44(19)
C15D C14D H14D 121.7
C13D C14D H14D 116.8
C16D C15D C14D 117.90(19)
C16D C15D H15D 120.8(15)
C14D C15D H15D 121.1(15)
F16D C16D C15D 118.8(2)
F16D C16D C17D 118.0(2)
C15D C16D C17D 123.3(2)
C16D C17D C18D 118.21(19)
C16D C17D H17D 120.9
C18D C17D H17D 120.9
C17D C18D C13D 120.88(18)
C17D C18D H18D 121.3
C13D C18D H18D 117.8

loop_
_geom_bond_atom_site_label_1
_geom_bond_atom_site_label_2
_geom_bond_distance
C1A C6A 1.398(3)
C1A C2A 1.402(3)
C1A C7A 1.480(3)
C2A C3A 1.379(3)
C2A H2A 1.0264
C3A C4A 1.383(4)
C3A H3A 0.9294
C4A F4A 1.358(3)
C4A C5A 1.370(3)
C5A C6A 1.389(3)
C5A H5A 0.9032
C6A H6A 1.0139
C7A C8A 1.393(3)
C7A C12A 1.413(3)
C8A C9A 1.383(3)
C8A H8A 0.9097
C9A O9A 1.353(3)
C9A C10A 1.410(3)
O9A H9A 0.91(4)
C10A C11A 1.431(3)
C10A C19A 1.465(3)
C19A O20A 1.248(3)
C19A O21A 1.305(3)
O21A H21A 1.25(7)
C11A C12A 1.382(3)
C11A C13A 1.494(3)
C12A H12A 0.9533
C13A C18A 1.388(3)
C13A C14A 1.400(3)
C14A C15A 1.387(3)
C14A H14A 0.9890
C15A C16A 1.367(4)
C15A H15A 0.9845
C16A F16A 1.356(3)
C16A C17A 1.380(4)
C17A C18A 1.392(3)
C17A H17A 0.9496
C18A H18A 0.9381
C1B C6B 1.393(3)
C1B C2B 1.402(3)
C1B C7B 1.483(3)
C2B C3B 1.387(3)
C2B H2B 0.9197
C3B C4B 1.370(4)
C3B H3B 0.9469
C4B F4B 1.352(3)
C4B C5B 1.382(3)
C5B C6B 1.388(3)
C5B H5B 0.9821
C6B H6B 0.9345
C7B C8B 1.382(3)
C7B C12B 1.405(3)
C8B C9B 1.390(3)
C8B H8B 0.9843
C9B O9B 1.356(3)
C9B C10B 1.424(3)
O9B H9B 0.85(3)
C10B C11B 1.419(3)
C10B C19B 1.467(3)
O20B C19B 1.246(3)
O20B H21A 1.42(7)
O21B C19B 1.303(3)
O21B H21B 0.89(3)
C11B C12B 1.378(3)
C11B C13B 1.501(3)
C12B H12B 1.0083
C13B C18B 1.392(3)
C13B C14B 1.394(3)
C14B C15B 1.389(3)
C14B H14B 0.9897
C15B C16B 1.373(3)
C15B H15B 0.9488
C16B F16B 1.369(2)
C16B C17B 1.371(3)
C17B C18B 1.396(3)
C17B H17B 0.9135
C18B H18B 0.9556
C1C C6C 1.395(3)
C1C C2C 1.395(3)
C1C C7C 1.487(3)
C2C C3C 1.385(3)
C2C H2C 0.9846
C3C C4C 1.373(4)
C3C H3C 0.9529
C4C F4C 1.360(3)
C4C C5C 1.370(4)
C5C C6C 1.388(3)
C5C H5C 0.9136
C6C H6C 1.0110
C7C C8C 1.389(3)
C7C C12C 1.408(3)
C8C C9C 1.394(3)
C8C H8C 0.9436
C9C O9C 1.355(3)
C9C C10C 1.408(3)
O9C H9C 0.99(5)
C10C C11C 1.425(3)
C10C C19C 1.475(3)
C19C O20C 1.244(3)
C19C O21C 1.297(3)
O21C H21C 1.03(5)
C11C C12C 1.382(3)
C11C C13C 1.484(3)
C12C H12C 0.9123
C13C C14C 1.394(3)
C13C C18C 1.399(3)
C14C C15C 1.388(3)
C14C H14C 0.9187
C15C C16C 1.377(3)
C15C H15C 0.9472
C16C F16C 1.357(3)
C16C C17C 1.372(3)
C17C C18C 1.390(3)
C17C H17C 1.0022
C18C H18C 0.9475
C1D C2D 1.396(3)
C1D C6D 1.404(3)
C1D C7D 1.485(3)
C2D C3D 1.389(3)
C2D H2D 0.9127
C3D C4D 1.374(3)
C3D H3D 0.9892
C4D F4D 1.354(3)
C4D C5D 1.376(3)
C5D C6D 1.389(3)
C5D H5D 0.9688
C6D H6D 0.9982
C7D C8D 1.389(3)
C7D C12D 1.407(3)
C8D C9D 1.391(3)
C8D H8D 0.9232
C9D O9D 1.356(3)
C9D C10D 1.414(3)
O9D H9D 0.96(4)
C10D C11D 1.421(3)
C10D C19D 1.470(3)
C19D O20D 1.242(3)
C19D O21D 1.300(3)
O21D H21D 0.88(3)
C11D C12D 1.384(3)
C11D C13D 1.490(3)
C12D H12D 1.0254
C13D C18D 1.394(3)
C13D C14D 1.406(3)
C14D C15D 1.383(3)
C14D H14D 0.9768
C15D C16D 1.375(3)
C15D H15D 0.94(3)
C16D F16D 1.371(2)
C16D C17D 1.375(3)
C17D C18D 1.394(3)
C17D H17D 0.9644
C18D H18D 0.9342

loop_
_geom_hbond_atom_site_label_D
_geom_hbond_atom_site_label_H
_geom_hbond_atom_site_label_A
_geom_hbond_distance_DH
_geom_hbond_distance_HA
_geom_hbond_distance_DA
_geom_hbond_angle_DHA
_geom_hbond_site_symmetry_A
O9A H9A O20A 0.91(4) 1.71(4) 2.548(2) 153(4) .
O9B H9B O20B 0.85(3) 1.80(3) 2.541(2) 144(3) .
O9C H9C O20C 0.99(5) 1.64(5) 2.564(2) 154(4) .
O9D H9D O20D 0.96(4) 1.75(4) 2.589(2) 143(3) .
O21A H21A O20B 1.25(7) 1.42(7) 2.636(2) 163(6) .
O21B H21B O20A 0.89(3) 1.75(3) 2.644(2) 178(3) .
O21C H21C O20D 1.03(5) 1.60(5) 2.625(2) 174(4) .
O21D H21D O20C 0.88(3) 1.73(3) 2.610(2) 171(3) .
C5A H5A F4B 0.90 2.56 3.285(3) 137.2 2_654
C6A H6A F16D 1.01 2.57 3.553(3) 162.4 2_664
C18A H18A O21C 0.94 2.51 3.325(2) 145.5 2_564
C17A H17A F4C 0.95 2.25 3.126(3) 153.6 1_565
C5B H5B F4C 0.98 2.60 3.436(3) 143.0 1_455
C6B H6B F16C 0.93 2.48 3.406(3) 169.3 2_454
C17B H17B F4B 0.91 2.34 3.104(2) 141.6 2_544
C2C H2C O9B 0.98 2.50 3.291(3) 137.4 .
C15C H15C F4A 0.95 2.57 3.211(3) 125.1 1_546
C2D H2D O9C 0.91 2.56 3.223(3) 129.9 2_565
C5D H5D F16C 0.97 2.51 3.295(3) 138.0 1_465
C12D H12D F16A 1.03 2.67 3.624(3) 154.9 2_465
C14D H14D O20A 0.98 2.63 3.592(3) 170.0 2_565
C15D H15D F4D 0.94(3) 2.64(3) 3.248(2) 122.8(19) 2_574

loop_
_geom_torsion_atom_site_label_1
_geom_torsion_atom_site_label_2
_geom_torsion_atom_site_label_3
_geom_torsion_atom_site_label_4
_geom_torsion
C6A C1A C2A C3A -0.6(4)
C7A C1A C2A C3A 179.7(2)
C1A C2A C3A C4A -0.3(4)
C2A C3A C4A F4A -178.1(2)
C2A C3A C4A C5A 0.3(4)
F4A C4A C5A C6A 178.9(2)
C3A C4A C5A C6A 0.5(4)
C4A C5A C6A C1A -1.4(3)
C2A C1A C6A C5A 1.4(3)
C7A C1A C6A C5A -178.92(19)
C6A C1A C7A C8A -159.8(2)
C2A C1A C7A C8A 19.8(3)
C6A C1A C7A C12A 19.6(3)
C2A C1A C7A C12A -160.8(2)
C12A C7A C8A C9A 1.6(3)
C1A C7A C8A C9A -179.0(2)
C7A C8A C9A O9A -179.3(2)
C7A C8A C9A C10A -0.3(4)
O9A C9A C10A C11A 177.0(2)
C8A C9A C10A C11A -2.0(3)
O9A C9A C10A C19A -4.7(3)
C8A C9A C10A C19A 176.4(2)
C9A C10A C19A O20A 0.1(3)
C11A C10A C19A O20A 178.3(2)
C9A C10A C19A O21A -179.1(2)
C11A C10A C19A O21A -0.9(3)
C9A C10A C11A C12A 2.9(3)
C19A C10A C11A C12A -175.30(19)
C9A C10A C11A C13A -176.46(19)
C19A C10A C11A C13A 5.3(3)
C10A C11A C12A C7A -1.7(3)
C13A C11A C12A C7A 177.70(18)
C8A C7A C12A C11A -0.5(3)
C1A C7A C12A C11A -179.97(19)
C12A C11A C13A C18A 67.5(2)
C10A C11A C13A C18A -113.1(2)
C12A C11A C13A C14A -108.6(2)
C10A C11A C13A C14A 70.8(3)
C18A C13A C14A C15A 0.6(3)
C11A C13A C14A C15A 176.78(19)
C13A C14A C15A C16A 0.2(3)
C14A C15A C16A F16A -178.12(19)
C14A C15A C16A C17A -1.1(3)
F16A C16A C17A C18A 178.21(19)
C15A C16A C17A C18A 1.1(3)
C14A C13A C18A C17A -0.5(3)
C11A C13A C18A C17A -176.68(19)
C16A C17A C18A C13A -0.3(3)
C6B C1B C2B C3B 1.0(3)
C7B C1B C2B C3B -178.1(2)
C1B C2B C3B C4B 0.1(4)
C2B C3B C4B F4B 178.9(2)
C2B C3B C4B C5B -1.2(4)
F4B C4B C5B C6B -178.9(2)
C3B C4B C5B C6B 1.2(4)
C4B C5B C6B C1B 0.0(3)
C2B C1B C6B C5B -1.0(3)
C7B C1B C6B C5B 178.0(2)
C6B C1B C7B C8B 158.2(2)
C2B C1B C7B C8B -22.8(3)
C6B C1B C7B C12B -22.0(3)
C2B C1B C7B C12B 157.1(2)
C12B C7B C8B C9B -2.0(3)
C1B C7B C8B C9B 177.8(2)
C7B C8B C9B O9B -178.6(2)
C7B C8B C9B C10B 1.4(4)
O9B C9B C10B C11B -179.3(2)
C8B C9B C10B C11B 0.7(3)
O9B C9B C10B C19B 4.0(3)
C8B C9B C10B C19B -176.1(2)
C9B C10B C11B C12B -2.2(3)
C19B C10B C11B C12B 174.4(2)
C9B C10B C11B C13B 177.11(19)
C19B C10B C11B C13B -6.3(3)
C10B C11B C12B C7B 1.7(3)
C13B C11B C12B C7B -177.68(18)
C8B C7B C12B C11B 0.5(3)
C1B C7B C12B C11B -179.38(19)
C12B C11B C13B C18B -63.4(2)
C10B C11B C13B C18B 117.3(2)
C12B C11B C13B C14B 111.2(2)
C10B C11B C13B C14B -68.1(3)
C18B C13B C14B C15B 0.3(3)
C11B C13B C14B C15B -174.37(18)
C13B C14B C15B C16B -0.6(3)
C14B C15B C16B F16B 177.83(18)
C14B C15B C16B C17B 0.5(3)
F16B C16B C17B C18B -177.52(18)
C15B C16B C17B C18B -0.2(3)
C14B C13B C18B C17B 0.0(3)
C11B C13B C18B C17B 174.77(17)
C16B C17B C18B C13B -0.1(3)
C11B C10B C19B O20B -176.9(2)
C9B C10B C19B O20B -0.3(3)
C11B C10B C19B O21B 2.5(3)
C9B C10B C19B O21B 179.1(2)
C6C C1C C2C C3C 1.0(4)
C7C C1C C2C C3C -176.8(2)
C1C C2C C3C C4C -0.3(4)
C2C C3C C4C F4C 178.6(2)
C2C C3C C4C C5C -1.2(4)
F4C C4C C5C C6C -178.0(2)
C3C C4C C5C C6C 1.8(4)
C4C C5C C6C C1C -1.0(4)
C2C C1C C6C C5C -0.3(4)
C7C C1C C6C C5C 177.5(2)
C6C C1C C7C C8C -165.0(2)
C2C C1C C7C C8C 12.7(3)
C6C C1C C7C C12C 10.4(3)
C2C C1C C7C C12C -171.8(2)
C12C C7C C8C C9C 1.1(3)
C1C C7C C8C C9C 176.7(2)
C7C C8C C9C O9C 179.2(2)
C7C C8C C9C C10C -1.1(4)
O9C C9C C10C C11C 177.7(2)
C8C C9C C10C C11C -2.0(3)
O9C C9C C10C C19C -6.3(3)
C8C C9C C10C C19C 174.0(2)
C9C C10C C19C O20C 15.0(3)
C11C C10C C19C O20C -169.3(2)
C9C C10C C19C O21C -162.5(2)
C11C C10C C19C O21C 13.2(3)
C9C C10C C11C C12C 4.9(3)
C19C C10C C11C C12C -170.76(18)
C9C C10C C11C C13C -167.25(19)
C19C C10C C11C C13C 17.0(3)
C10C C11C C12C C7C -5.1(3)
C13C C11C C12C C7C 167.65(18)
C8C C7C C12C C11C 2.0(3)
C1C C7C C12C C11C -173.61(18)
C12C C11C C13C C14C -123.9(2)
C10C C11C C13C C14C 48.5(3)
C12C C11C C13C C18C 49.6(3)
C10C C11C C13C C18C -138.0(2)
C18C C13C C14C C15C 0.2(3)
C11C C13C C14C C15C 173.78(18)
C13C C14C C15C C16C 0.4(3)
C14C C15C C16C F16C 180.00(19)
C14C C15C C16C C17C -1.2(3)
F16C C16C C17C C18C -179.95(19)
C15C C16C C17C C18C 1.2(3)
C16C C17C C18C C13C -0.5(3)
C14C C13C C18C C17C -0.1(3)
C11C C13C C18C C17C -173.72(18)
C6D C1D C2D C3D -1.5(3)
C7D C1D C2D C3D 177.7(2)
C1D C2D C3D C4D 0.5(4)
C2D C3D C4D F4D -178.9(2)
C2D C3D C4D C5D 1.3(4)
F4D C4D C5D C6D 178.4(2)
C3D C4D C5D C6D -1.8(4)
C4D C5D C6D C1D 0.7(3)
C2D C1D C6D C5D 0.9(3)
C7D C1D C6D C5D -178.3(2)
C2D C1D C7D C8D -20.7(3)
C6D C1D C7D C8D 158.5(2)
C2D C1D C7D C12D 162.7(2)
C6D C1D C7D C12D -18.1(3)
C12D C7D C8D C9D -2.8(3)
C1D C7D C8D C9D -179.5(2)
C7D C8D C9D O9D -178.5(2)
C7D C8D C9D C10D 1.9(4)
O9D C9D C10D C11D -177.5(2)
C8D C9D C10D C11D 2.1(3)
O9D C9D C10D C19D 7.9(3)
C8D C9D C10D C19D -172.5(2)
C9D C10D C19D O20D -17.0(3)
C11D C10D C19D O20D 168.7(2)
C9D C10D C19D O21D 161.7(2)
C11D C10D C19D O21D -12.6(3)
C9D C10D C11D C12D -5.2(3)
C19D C10D C11D C12D 169.17(19)
C9D C10D C11D C13D 168.4(2)
C19D C10D C11D C13D -17.2(3)
C10D C11D C12D C7D 4.5(3)
C13D C11D C12D C7D -169.54(18)
C8D C7D C12D C11D -0.4(3)
C1D C7D C12D C11D 176.30(19)
C12D C11D C13D C18D -48.2(3)
C10D C11D C13D C18D 138.0(2)
C12D C11D C13D C14D 125.6(2)
C10D C11D C13D C14D -48.1(3)
C18D C13D C14D C15D -0.9(3)
C11D C13D C14D C15D -174.89(18)
C13D C14D C15D C16D 0.9(3)
C14D C15D C16D F16D 179.74(19)
C14D C15D C16D C17D -0.3(3)
F16D C16D C17D C18D 179.66(18)
C15D C16D C17D C18D -0.3(3)
C16D C17D C18D C13D 0.3(3)
C14D C13D C18D C17D 0.3(3)
C11D C13D C18D C17D 174.26(18)
